data_2003959
loop_
_publ_author_name
'Mukherjee, K.'
'Banerjee, T.'
'Roychowdhury, P.'
'Yamane, T.'

_publ_section_title
;<i>N</i>-Benzenesulfonylglycylglycine, (I), and
 Tetrakis(\m-<i>N</i>-benzenesulfonylglycylglycinato)bis[aquacopper(II)](<i>Cu</i>---<i>Cu</i>)--Water
 (1/4), (II)
;
_journal_issue 10
_journal_name_full 'Acta Crystallographica Section C'
_journal_page_first 2025
_journal_page_last 2028
_journal_paper_doi 10.1107/S0108270194005214
_journal_volume 51
_journal_year 1995
_chemical_compound_source 'Synthesized locally'
_chemical_formula_sum 'C10 H12 N2 O5 S'
_chemical_formula_weight 272.3
_space_group_IT_number 14
_symmetry_cell_setting monoclinic
_symmetry_space_group_name_Hall '-P 2yab'
_symmetry_space_group_name_H-M 'P 1 21/a 1'
_atom_type_scat_source IntTabIV
_cell_angle_alpha 90
_cell_angle_beta 101.21(7)
_cell_angle_gamma 90
_cell_formula_units_Z 4
_cell_length_a 14.980(2)
_cell_length_b 6.050(2)
_cell_length_c 13.310(2)
_cell_measurement_reflns_used 14
_cell_measurement_temperature 295
_cell_measurement_theta_max 20
_cell_measurement_theta_min 6
_cell_volume 1183.3(5)
_diffrn_measurement_device 'Rigaku four circle AFC-V'
_diffrn_measurement_method \w/2\q
_diffrn_radiation_type 'Cu K\a'
_diffrn_radiation_wavelength 1.5418
_diffrn_reflns_av_R_equivalents 0.01
_diffrn_reflns_limit_h_max 17
_diffrn_reflns_limit_h_min 0
_diffrn_reflns_limit_k_max 7
_diffrn_reflns_limit_k_min 0
_diffrn_reflns_limit_l_max 15
_diffrn_reflns_limit_l_min -15
_diffrn_reflns_number 1757
_diffrn_reflns_theta_max 60
_diffrn_standards_decay_% <2
_diffrn_standards_interval_count 50
_diffrn_standards_number 3
_exptl_absorpt_coefficient_mu 2.56
_exptl_absorpt_correction_type none
_exptl_crystal_colour Colourless
_exptl_crystal_density_diffrn 1.53
_exptl_crystal_density_meas 1.5
_exptl_crystal_description Needles
_exptl_crystal_size_max 0.35
_exptl_crystal_size_mid 0.30
_exptl_crystal_size_min 0.30
_refine_diff_density_max 0.651
_refine_diff_density_min -0.042
_refine_ls_extinction_method none
_refine_ls_goodness_of_fit_obs 1.17
_refine_ls_hydrogen_treatment refxyz
_refine_ls_number_parameters 211
_refine_ls_number_reflns 1525
_refine_ls_R_factor_obs 0.0615
_refine_ls_shift/esd_max 0.984
_refine_ls_structure_factor_coef F
_refine_ls_weighting_details w=20.92/[\s^2^(F)+0.000037F^2^]
_refine_ls_weighting_scheme calc
_refine_ls_wR_factor_obs 0.0567
_reflns_number_observed 1525
_reflns_number_total 1715
_reflns_observed_criterion I>=2.5\s(I)
_cod_data_source_file ab1088.cif
_cod_data_source_block ab1088a
_cod_depositor_comments
;
The following automatic conversions were performed:

'_refine_ls_weighting_scheme' value 'w=20.92/[\s^2^(F)+0.000037F^2^]'
was changed to 'calc'. New tag '_refine_ls_weighting_details' was
created. The value of the new tag was set to
'w=20.92/[\s^2^(F)+0.000037F^2^]'.

Automatic conversion script
Id: cif_fix_values 3143 2015-03-26 13:38:13Z robertas 
;
_cod_original_cell_volume 1183.26(5)
_cod_original_sg_symbol_H-M 'P 21/a'
_cod_original_formula_sum 'C10 H12 N2 O5 S1'
_cod_database_code 2003959

loop_
_symmetry_equiv_pos_as_xyz
x,y,z
-x,-y,-z
1/2+x,1/2-y,z
-1/2-x,-1/2+y,-z

loop_
_atom_site_label
_atom_site_fract_x
_atom_site_fract_y
_atom_site_fract_z
_atom_site_U_iso_or_equiv
C(1) .2547(2) .0498(7) .8534(3) .044(1)
C(2) .2227(3) -.1617(8) .8368(3) .051(1)
C(3) .1378(3) -.2121(9) .8583(4) .055(2)
C(4) .0885(3) -.0556(9) .8971(4) .058(2)
C(5) .1221(3) .1532(9) .9167(4) .063(2)
C(6) .2064(3) .2091(9) .8951(4) .055(2)
S .3587(1) .1237(2) .8181(1) .0469(3)
O(1) .4199(2) -.0571(6) .8382(3) .068(1)
O(2) .3836(2) .3360(6) .8576(3) .061(1)
N(1) .3368(2) .1523(6) .6923(3) .045(1)
C(7) .2785(2) .3334(7) .6497(3) .045(1)
C(8) .3284(2) .5390(7) .6291(3) .040(1)
O(3) .2853(1) .7089(5) .6015(2) .0461(9)
N(2) .4181(2) .5300(7) .6371(3) .045(1)
C(9) .4696(2) .7208(8) .6181(4) .048(1)
C(10) .5641(2) .6541(7) .6041(3) .043(1)
O(4) .6086(2) .8305(6) .5839(3) .057(1)
O(5) .5921(2) .4700(5) .6114(2) .053(1)
H2 .264(3) -.276(8) .808(4) 0.051(1)
H3 .122(3) -.354(7) .846(3) 0.055(2)
H4 .037(4) -.107(9) .910(4) 0.058(2)
H5 .088(4) .288(9) .948(5) 0.063(2)
H6 .226(3) .359(9) .905(4) 0.055(2)
H1N .318(3) .018(8) .668(3) 0.045(1)
H71 .242(3) .279(8) .584(4) 0.045(1)
H72 .244(3) .381(8) .697(4) 0.045(1)
H2N .442(3) .402(8) .651(4) 0.045(1)
H91 .443(3) .794(8) .566(4) 0.048(1)
H92 .478(3) .835(8) .668(3) 0.048(1)
H40 .656(8) .80(1) .579(6) 0.057(1)

loop_
_geom_angle_atom_site_label_1
_geom_angle_atom_site_label_2
_geom_angle_atom_site_label_3
_geom_angle
_geom_angle_publ_flag
C(1) C(2) C(3) 118.5(6) yes
C(2) C(3) C(4) 120.7(6) yes
C(3) C(4) C(5) 120.5(6) yes
C(4) C(5) C(6) 120.1(7) yes
C(5) C(6) C(1) 118.7(7) yes
C(6) C(1) C(2) 121.4(5) yes
C(1) S O(1) 109.0(4) yes
C(1) S O(2) 108.3(4) yes
C(1) S N(1) 106.5(3) yes
S C(1) C(2) 119.5(4) yes
S C(1) C(6) 119.1(5) yes
O(1) S N(1) 105.4(4) yes
O(2) S N(1) 105.6(4) yes
S N(1) C(7) 117.6(4) yes
O(1) S O(2) 121.2(4) yes
N(1) C(7) C(8) 114.5(4) yes
C(7) C(8) O(3) 119.6(4) yes
C(7) C(8) N(2) 118.9(6) yes
O(3) C(8) N(2) 121.5(6) yes
C(8) N(2) C(9) 121.5(5) yes
N(2) C(9) C(10) 110.7(5) yes
C(9) C(10) O(4) 109.4(6) yes
C(9) C(10) O(5) 124.2(6) yes
O(4) C(10) O(5) 126.4(5) yes

loop_
_geom_bond_atom_site_label_1
_geom_bond_atom_site_label_2
_geom_bond_distance
_geom_bond_publ_flag
C(1) C(2) 1.369(7) yes
C(2) C(3) 1.391(7) yes
C(3) C(4) 1.363(8) yes
C(4) C(5) 1.366(8) yes
C(5) C(6) 1.390(7) yes
C(6) C(1) 1.384(7) yes
C(1) S 1.770(4) yes
S O(1) 1.419(5) yes
S O(2) 1.410(5) yes
S N(1) 1.652(5) yes
N(1) C(7) 1.446(6) yes
C(7) C(8) 1.504(7) yes
C(8) O(3) 1.231(6) yes
C(8) N(2) 1.328(5) yes
N(2) C(9) 1.438(7) yes
C(9) C(10) 1.518(5) yes
C(10) O(4) 1.314(6) yes
C(10) O(5) 1.188(6) yes
C(2) H2 1.05(5) no
C(3) H3 0.90(4) no
C(4) H4 0.88(6) no
C(5) H5 1.09(6) no
C(6) H6 0.96(5) no
N(1) H1N 0.90(5) no
C(7) H72 0.94(5) no
C(7) H71 1.00(4) no
C(9) H91 0.85(5) no
C(9) H92 0.95(4) no
N(2) H2N 0.86(5) no
O(4) H40 0.74(8) no

loop_
_geom_torsion_atom_site_label_1
_geom_torsion_atom_site_label_2
_geom_torsion_atom_site_label_3
_geom_torsion_atom_site_label_4
_geom_torsion
_geom_torsion_publ_flag
C(1) S N(1) C(7) 67.1(5) yes
O(1) S N(1) C(7) -177.3(5) yes
O(2) S N(1) C(7) -47.9(6) yes
S N(1) C(7) C(8) 95.1(6) yes
N(1) C(7) C(8) O(3) -173.5(5) yes
N(1) C(7) C(8) N(2) 9.3(8) yes
C(7) C(8) N(2) C(9) 179.8(5) yes
O(3) C(8) N(2) C(9) 2.7(9) yes
C(8) N(2) C(9) C(10) -164.7(5) yes
N(2) C(9) C(10) O(4) 178.2(5) yes
N(2) C(9) C(10) O(5) -2.3(8) yes
